data_7100334
loop_
_publ_author_name
'Anthony Coleman'
'Sebastien Cecillon'
'Oksana Danylyuk'
'Adina Lazar'
'Beth Rather'
'Kinga Suwinska'
'M. Zaworotko'

_publ_section_title
;
Head-to-Tail Self-Assembly of a Caliz[4]arene
Inclusion Polymer Controlled by a Pendant Arm
;
_journal_name_full 'Chemical Communications'
_journal_paper_doi 10.1039/b416589f
_journal_year 2005
_chemical_formula_sum 'C39 H38 O6'
_chemical_formula_weight 602.69
_space_group_IT_number 2
_symmetry_cell_setting triclinic
_symmetry_space_group_name_Hall '-P 1'
_symmetry_space_group_name_H-M 'P -1'
_cell_angle_alpha 85.602(2)
_cell_angle_beta 71.504(2)
_cell_angle_gamma 80.313(1)
_cell_formula_units_Z 2
_cell_length_a 10.2613(3)
_cell_length_b 11.2683(3)
_cell_length_c 14.4682(3)
_cell_measurement_temperature 100(2)
_cell_volume 1563.29(7)
_diffrn_ambient_temperature 100(2)
_exptl_crystal_density_diffrn 1.280
_cod_database_code 7100334

loop_
_symmetry_equiv_pos_as_xyz
'x, y, z'
'-x, -y, -z'

loop_
_atom_site_label
_atom_site_type_symbol
_atom_site_fract_x
_atom_site_fract_y
_atom_site_fract_z
_atom_site_U_iso_or_equiv
_atom_site_adp_type
_atom_site_occupancy
_atom_site_symmetry_multiplicity
_atom_site_calc_flag
_atom_site_refinement_flags
_atom_site_disorder_assembly
_atom_site_disorder_group
O1A O 0.58954(11) 0.22382(10) 0.38082(8) 0.0221(3) Uani 1 1 d . B .
O1B O 0.73232(12) 0.13032(11) 0.18062(9) 0.0248(3) Uani 1 1 d . . .
H1B H 0.741(2) 0.2028(19) 0.1610(14) 0.037 Uiso 1 1 d . . .
O1C O 0.78367(12) 0.36324(10) 0.13278(8) 0.0199(3) Uani 1 1 d . . .
H1C H 0.733(2) 0.4021(17) 0.1827(14) 0.030 Uiso 1 1 d . . .
O1D O 0.65018(12) 0.44472(10) 0.31378(8) 0.0203(3) Uani 1 1 d . . .
H1D H 0.617(2) 0.3806(18) 0.3381(14) 0.030 Uiso 1 1 d . . .
O3A O 0.26072(11) 0.22850(10) 0.34908(8) 0.0227(3) Uani 1 1 d . . .
C6C C 0.92069(16) 0.38155(14) 0.10857(11) 0.0166(3) Uani 1 1 d . . .
C1D C 0.82500(16) 0.55990(13) 0.30572(11) 0.0184(3) Uani 1 1 d . . .
C5D C 0.71409(17) 0.45953(14) 0.45972(11) 0.0192(3) Uani 1 1 d . . .
C5C C 0.95574(16) 0.48502(13) 0.13618(11) 0.0172(3) Uani 1 1 d . . .
C1A C 0.67759(16) 0.24385(14) 0.51235(11) 0.0191(3) Uani 1 1 d . . .
C5B C 0.98143(18) 0.08217(14) 0.10701(11) 0.0204(4) Uani 1 1 d . . .
C6A C 0.66504(16) 0.17156(14) 0.44287(11) 0.0177(3) Uani 1 1 d . . .
C1C C 1.02157(17) 0.29319(14) 0.05348(11) 0.0184(3) Uani 1 1 d . . .
C2C C 1.15993(17) 0.30998(15) 0.02636(11) 0.0212(4) Uani 1 1 d . . .
H2C H 1.2299 0.2505 -0.0108 0.025 Uiso 1 1 calc R . .
C5A C 0.73026(16) 0.05149(14) 0.42981(12) 0.0198(4) Uani 1 1 d . . .
C1B C 0.86063(17) -0.01482(14) 0.25936(12) 0.0202(4) Uani 1 1 d . . .
C3A C 0.81479(17) 0.07254(15) 0.56511(12) 0.0224(4) Uani 1 1 d . . .
H3A H 0.8642 0.0376 0.6085 0.027 Uiso 1 1 calc R . .
C7D C 0.61434(17) 0.37601(14) 0.51950(11) 0.0213(4) Uani 1 1 d . . .
H7D1 H 0.5833 0.3989 0.5887 0.026 Uiso 1 1 calc R . .
H7D2 H 0.5313 0.3874 0.4971 0.026 Uiso 1 1 calc R . .
C7A C 0.44962(17) 0.20124(15) 0.40861(12) 0.0234(4) Uani 1 1 d . . .
H7A1 H 0.3980 0.2321 0.4746 0.028 Uiso 1 1 calc R A 1
H7A2 H 0.4477 0.1136 0.4098 0.028 Uiso 1 1 calc R A 1
C2D C 0.90257(18) 0.60925(14) 0.35204(12) 0.0228(4) Uani 1 1 d . . .
H2D H 0.9681 0.6591 0.3156 0.027 Uiso 1 1 calc R . .
C3C C 1.19780(17) 0.41187(15) 0.05242(12) 0.0223(4) Uani 1 1 d . . .
H3C H 1.2928 0.4224 0.0330 0.027 Uiso 1 1 calc R . .
C2B C 0.98662(18) -0.08466(14) 0.25865(12) 0.0227(4) Uani 1 1 d . . .
H2B H 0.9889 -0.1412 0.3105 0.027 Uiso 1 1 calc R . .
C3D C 0.88604(19) 0.58709(15) 0.45010(13) 0.0264(4) Uani 1 1 d . . .
H3D H 0.9382 0.6230 0.4810 0.032 Uiso 1 1 calc R . .
C6D C 0.73016(16) 0.48618(13) 0.36103(11) 0.0171(3) Uani 1 1 d . . .
C4C C 1.09602(17) 0.49799(14) 0.10698(11) 0.0212(4) Uani 1 1 d . . .
H4C H 1.1221 0.5676 0.1250 0.025 Uiso 1 1 calc R . .
C11A C 0.73069(18) -0.02224(14) 0.34604(12) 0.0223(4) Uani 1 1 d . . .
H11A H 0.6472 0.0081 0.3259 0.027 Uiso 1 1 calc R . .
H11B H 0.7269 -0.1074 0.3680 0.027 Uiso 1 1 calc R . .
C2A C 0.75415(17) 0.19246(15) 0.57343(12) 0.0218(4) Uani 1 1 d . . .
H2A H 0.7649 0.2400 0.6212 0.026 Uiso 1 1 calc R . .
C3B C 1.10863(18) -0.07376(14) 0.18430(12) 0.0247(4) Uani 1 1 d . . .
H3B H 1.1933 -0.1233 0.1843 0.030 Uiso 1 1 calc R . .
C7C C 0.84767(17) 0.58185(13) 0.19699(11) 0.0183(3) Uani 1 1 d . . .
H7C1 H 0.7585 0.5838 0.1836 0.022 Uiso 1 1 calc R . .
H7C2 H 0.8783 0.6613 0.1775 0.022 Uiso 1 1 calc R . .
C7B C 0.98366(18) 0.17854(14) 0.02712(11) 0.0218(4) Uani 1 1 d . . .
H7B1 H 1.0522 0.1484 -0.0348 0.026 Uiso 1 1 calc R . .
H7B2 H 0.8910 0.1962 0.0174 0.026 Uiso 1 1 calc R . .
C6B C 0.85910(17) 0.06710(13) 0.18176(12) 0.0193(3) Uani 1 1 d . . .
C4D C 0.79302(18) 0.51214(15) 0.50305(12) 0.0241(4) Uani 1 1 d . . .
H4D H 0.7828 0.4963 0.5702 0.029 Uiso 1 1 calc R . .
C4A C 0.80343(17) 0.00370(14) 0.49374(12) 0.0212(4) Uani 1 1 d . . .
H4A H 0.8465 -0.0781 0.4882 0.025 Uiso 1 1 calc R . .
C10A C 0.04537(18) 0.23802(16) 0.31638(13) 0.0276(4) Uani 1 1 d G . .
H110 H -0.0120 0.2776 0.2822 0.041 Uiso 1 1 d G B .
H210 H -0.0124 0.2543 0.3878 0.041 Uiso 1 1 d G B .
H310 H 0.0615 0.1521 0.3076 0.041 Uiso 1 1 d G B .
C4B C 1.10502(18) 0.01065(14) 0.10994(12) 0.0234(4) Uani 1 1 d . . .
H4B H 1.1889 0.0200 0.0597 0.028 Uiso 1 1 calc R . .
C3 C 0.41571(18) 0.61215(16) 0.11619(13) 0.0269(4) Uani 1 1 d . . .
H3 H 0.3923 0.5334 0.1316 0.032 Uiso 1 1 calc R . .
C2 C 0.46689(17) 0.66661(16) 0.17723(12) 0.0257(4) Uani 1 1 d . . .
H2 H 0.4792 0.6242 0.2339 0.031 Uiso 1 1 calc R . .
C5 C 0.43314(18) 0.78667(17) 0.01073(13) 0.0298(4) Uani 1 1 d . . .
H5 H 0.4225 0.8280 -0.0468 0.036 Uiso 1 1 calc R . .
C1 C 0.50046(17) 0.78217(16) 0.15687(12) 0.0254(4) Uani 1 1 d . . .
C6 C 0.48318(18) 0.84095(16) 0.07241(13) 0.0291(4) Uani 1 1 d . . .
H6 H 0.5062 0.9198 0.0568 0.035 Uiso 1 1 calc R . .
C4 C 0.39858(18) 0.67205(17) 0.03298(13) 0.0285(4) Uani 1 1 d . . .
H4 H 0.3632 0.6348 -0.0088 0.034 Uiso 1 1 calc R . .
C7 C 0.5564(2) 0.84244(19) 0.22289(14) 0.0374(5) Uani 1 1 d . . .
H1C7 H 0.4863 0.9086 0.2563 0.056 Uiso 1 1 calc R . .
H2C7 H 0.6408 0.8743 0.1840 0.056 Uiso 1 1 calc R . .
H3C7 H 0.5784 0.7835 0.2713 0.056 Uiso 1 1 calc R . .
O2A O 0.43282(14) 0.33781(13) 0.27571(10) 0.0338(4) Uani 0.908(3) 1 d P B 1
C8A C 0.38360(19) 0.26431(18) 0.33527(13) 0.0214(4) Uani 0.908(3) 1 d P B 1
O2A' O 0.4663(15) 0.1492(13) 0.2471(10) 0.035(4) Uiso 0.092(3) 1 d P B 2
C8A' C 0.393(2) 0.190(2) 0.3257(14) 0.023(4) Uiso 0.092(3) 1 d P B 2
C9A C 0.1803(2) 0.28705(19) 0.28650(15) 0.0298(5) Uani 0.908(3) 1 d P B 1
H9A1 H 0.2319 0.2698 0.2173 0.036 Uiso 0.908(3) 1 calc PR B 1
H9A2 H 0.1628 0.3754 0.2945 0.036 Uiso 0.908(3) 1 calc PR B 1
C9A' C 0.1853(2) 0.20352(19) 0.27957(15) 0.024(4) Uiso 0.092(3) 1 d PR B 2
H9A3 H 0.2211 0.2473 0.2169 0.029 Uiso 0.092(3) 1 calc PR B 2
H9A4 H 0.2048 0.1163 0.2665 0.029 Uiso 0.092(3) 1 calc PR B 2

loop_
_atom_site_aniso_label
_atom_site_aniso_U_11
_atom_site_aniso_U_22
_atom_site_aniso_U_33
_atom_site_aniso_U_23
_atom_site_aniso_U_13
_atom_site_aniso_U_12
O1A 0.0162(6) 0.0288(6) 0.0218(6) 0.0105(5) -0.0080(5) -0.0062(5)
O1B 0.0263(7) 0.0206(6) 0.0298(7) 0.0027(5) -0.0132(5) -0.0028(5)
O1C 0.0172(6) 0.0216(6) 0.0192(6) -0.0015(5) -0.0030(5) -0.0028(5)
O1D 0.0229(6) 0.0198(6) 0.0198(6) 0.0025(5) -0.0079(5) -0.0067(5)
O3A 0.0207(6) 0.0260(6) 0.0248(6) 0.0069(5) -0.0125(5) -0.0059(5)
C6C 0.0170(8) 0.0196(8) 0.0126(8) 0.0047(6) -0.0045(6) -0.0037(6)
C1D 0.0192(8) 0.0127(7) 0.0211(8) -0.0030(6) -0.0043(7) 0.0014(6)
C5D 0.0196(9) 0.0168(8) 0.0173(8) -0.0024(6) -0.0034(7) 0.0044(6)
C5C 0.0191(8) 0.0177(8) 0.0140(8) 0.0050(6) -0.0053(6) -0.0028(6)
C1A 0.0149(8) 0.0217(8) 0.0162(8) 0.0032(6) -0.0005(6) -0.0003(6)
C5B 0.0279(9) 0.0160(8) 0.0191(8) -0.0056(6) -0.0087(7) -0.0033(7)
C6A 0.0128(8) 0.0229(8) 0.0167(8) 0.0082(6) -0.0047(6) -0.0050(6)
C1C 0.0224(9) 0.0199(8) 0.0125(8) 0.0041(6) -0.0064(7) -0.0020(7)
C2C 0.0203(9) 0.0240(8) 0.0145(8) 0.0020(6) -0.0022(7) 0.0025(7)
C5A 0.0166(8) 0.0206(8) 0.0216(9) 0.0051(7) -0.0041(7) -0.0079(7)
C1B 0.0261(9) 0.0144(8) 0.0240(9) -0.0021(6) -0.0106(7) -0.0072(7)
C3A 0.0195(9) 0.0267(9) 0.0209(9) 0.0054(7) -0.0087(7) -0.0012(7)
C7D 0.0215(9) 0.0234(8) 0.0139(8) 0.0000(6) -0.0017(7) 0.0029(7)
C7A 0.0173(9) 0.0284(9) 0.0251(9) 0.0053(7) -0.0072(7) -0.0066(7)
C2D 0.0242(9) 0.0172(8) 0.0268(9) -0.0028(7) -0.0073(7) -0.0031(7)
C3C 0.0170(9) 0.0282(9) 0.0198(9) 0.0070(7) -0.0044(7) -0.0042(7)
C2B 0.0323(10) 0.0141(8) 0.0247(9) 0.0008(7) -0.0134(8) -0.0039(7)
C3D 0.0289(10) 0.0249(9) 0.0292(10) -0.0065(7) -0.0145(8) -0.0009(7)
C6D 0.0184(8) 0.0139(7) 0.0182(8) -0.0029(6) -0.0057(7) 0.0010(6)
C4C 0.0232(9) 0.0215(8) 0.0196(8) 0.0060(7) -0.0078(7) -0.0062(7)
C11A 0.0260(9) 0.0173(8) 0.0267(9) 0.0046(7) -0.0107(7) -0.0086(7)
C2A 0.0209(9) 0.0260(9) 0.0171(8) 0.0005(7) -0.0044(7) -0.0026(7)
C3B 0.0267(10) 0.0185(8) 0.0294(10) -0.0046(7) -0.0115(8) 0.0027(7)
C7C 0.0196(8) 0.0136(7) 0.0214(8) 0.0025(6) -0.0056(7) -0.0044(6)
C7B 0.0264(9) 0.0216(8) 0.0152(8) -0.0041(6) -0.0048(7) 0.0008(7)
C6B 0.0242(9) 0.0140(7) 0.0228(9) -0.0052(6) -0.0106(7) -0.0027(6)
C4D 0.0282(10) 0.0242(9) 0.0197(9) -0.0041(7) -0.0103(7) 0.0040(7)
C4A 0.0189(9) 0.0186(8) 0.0238(9) 0.0055(7) -0.0052(7) -0.0024(7)
C10A 0.0260(10) 0.0293(9) 0.0327(10) 0.0010(8) -0.0177(8) -0.0018(8)
C4B 0.0259(9) 0.0202(8) 0.0226(9) -0.0055(7) -0.0050(7) -0.0021(7)
C3 0.0226(9) 0.0287(9) 0.0283(10) -0.0036(7) -0.0059(8) -0.0039(7)
C2 0.0185(9) 0.0379(10) 0.0187(9) -0.0006(7) -0.0040(7) -0.0021(7)
C5 0.0246(10) 0.0395(11) 0.0242(9) 0.0029(8) -0.0090(8) -0.0006(8)
C1 0.0139(9) 0.0353(10) 0.0254(9) -0.0078(8) -0.0029(7) -0.0022(7)
C6 0.0214(9) 0.0287(9) 0.0355(11) 0.0000(8) -0.0063(8) -0.0045(8)
C4 0.0214(9) 0.0386(10) 0.0265(10) -0.0082(8) -0.0087(8) -0.0013(8)
C7 0.0293(11) 0.0493(12) 0.0360(11) -0.0140(9) -0.0081(9) -0.0105(9)
O2A 0.0332(9) 0.0398(9) 0.0366(8) 0.0216(7) -0.0205(7) -0.0194(7)
C8A 0.0221(10) 0.0219(11) 0.0220(10) 0.0030(8) -0.0088(8) -0.0058(8)
C9A 0.0309(11) 0.0334(11) 0.0342(11) 0.0118(9) -0.0240(9) -0.0088(9)

loop_
_geom_bond_atom_site_label_1
_geom_bond_atom_site_label_2
_geom_bond_distance
_geom_bond_site_symmetry_2
_geom_bond_publ_flag
O1A C6A 1.3999(18) . ?
O1A C7A 1.4244(19) . ?
O1B C6B 1.3784(19) . ?
O1B H1B 0.85(2) . ?
O1C C6C 1.3843(19) . ?
O1C H1C 0.85(2) . ?
O1D C6D 1.3759(19) . ?
O1D H1D 0.85(2) . ?
O3A C8A' 1.301(19) . ?
O3A C8A 1.338(2) . ?
O3A C9A 1.461(2) . ?
O3A C9A' 1.516(2) . ?
C6C C1C 1.396(2) . ?
C6C C5C 1.397(2) . ?
C1D C2D 1.391(2) . ?
C1D C6D 1.398(2) . ?
C1D C7C 1.522(2) . ?
C5D C4D 1.393(2) . ?
C5D C6D 1.399(2) . ?
C5D C7D 1.523(2) . ?
C5C C4C 1.395(2) . ?
C5C C7C 1.522(2) . ?
C1A C6A 1.391(2) . ?
C1A C2A 1.394(2) . ?
C1A C7D 1.518(2) . ?
C5B C4B 1.394(2) . ?
C5B C6B 1.399(2) . ?
C5B C7B 1.522(2) . ?
C6A C5A 1.403(2) . ?
C1C C2C 1.390(2) . ?
C1C C7B 1.518(2) . ?
C2C C3C 1.386(2) . ?
C2C H2C 0.9500 . ?
C5A C4A 1.392(2) . ?
C5A C11A 1.519(2) . ?
C1B C2B 1.393(2) . ?
C1B C6B 1.400(2) . ?
C1B C11A 1.522(2) . ?
C3A C4A 1.382(2) . ?
C3A C2A 1.386(2) . ?
C3A H3A 0.9500 . ?
C7D H7D1 0.9900 . ?
C7D H7D2 0.9900 . ?
C7A C8A 1.506(2) . ?
C7A C8A' 1.508(19) . ?
C7A H7A1 0.9900 . ?
C7A H7A2 0.9900 . ?
C2D C3D 1.382(2) . ?
C2D H2D 0.9500 . ?
C3C C4C 1.382(2) . ?
C3C H3C 0.9500 . ?
C2B C3B 1.384(2) . ?
C2B H2B 0.9500 . ?
C3D C4D 1.385(2) . ?
C3D H3D 0.9500 . ?
C4C H4C 0.9500 . ?
C11A H11A 0.9900 . ?
C11A H11B 0.9900 . ?
C2A H2A 0.9500 . ?
C3B C4B 1.386(2) . ?
C3B H3B 0.9500 . ?
C7C H7C1 0.9900 . ?
C7C H7C2 0.9900 . ?
C7B H7B1 0.9900 . ?
C7B H7B2 0.9900 . ?
C4D H4D 0.9500 . ?
C4A H4A 0.9500 . ?
C10A C9A' 1.362(3) . ?
C10A C9A 1.500(2) . ?
C10A H110 0.9232 . ?
C10A H210 1.0280 . ?
C10A H310 0.9654 . ?
C4B H4B 0.9500 . ?
C3 C4 1.380(2) . ?
C3 C2 1.385(2) . ?
C3 H3 0.9500 . ?
C2 C1 1.389(2) . ?
C2 H2 0.9500 . ?
C5 C6 1.384(3) . ?
C5 C4 1.384(3) . ?
C5 H5 0.9500 . ?
C1 C6 1.392(2) . ?
C1 C7 1.511(2) . ?
C6 H6 0.9500 . ?
C4 H4 0.9500 . ?
C7 H1C7 0.9800 . ?
C7 H2C7 0.9800 . ?
C7 H3C7 0.9800 . ?
O2A C8A 1.200(2) . ?
O2A' C8A' 1.22(2) . ?
C9A H9A1 0.9900 . ?
C9A H9A2 0.9900 . ?
C9A' H310 1.4139 . ?
C9A' H9A3 0.9900 . ?
C9A' H9A4 0.9900 . ?
